data_4306559
loop_
_publ_author_name
'Stuart D. Robertson'
'Tristram Chivers'
'Heikki M. Tuononen'

_publ_contact_author_address
;
Department of Chemistry
University of Calgary, Calgary, Alberta 
T2N 1N4, Canada
;
_publ_contact_author_name 'Prof. T. Chivers'
_publ_section_title
;
Experimental and Theoretical Investigations of the Redox Behavior of the
Heterodichalcogenido Ligands [(EPiPr2)(TePiPr2)N]-(E = S, Se): Cyclic
Cations and Acyclic Dichalcogenide Dimers
;
_journal_name_full 'Inorganic Chemistry'
_journal_page_first 10634
_journal_page_last 10643
_journal_paper_doi 10.1021/ic801384c
_journal_volume 47
_journal_year 2008
_chemical_formula_moiety 'C24 H56 N2 P4 S2 Te2'
_chemical_formula_sum 'C24 H56 N2 P4 S2 Te2'
_chemical_formula_weight 815.91
_chemical_name_systematic
; 
 ? 
;
_space_group_IT_number 33
_symmetry_cell_setting orthorhombic
_symmetry_space_group_name_Hall 'P 2c -2n'
_symmetry_space_group_name_H-M 'P n a 21'
_atom_sites_solution_hydrogens geom
_atom_sites_solution_primary direct
_atom_sites_solution_secondary difmap
_audit_creation_method SHELXL-97
_cell_angle_alpha 90.00
_cell_angle_beta 90.00
_cell_angle_gamma 90.00
_cell_formula_units_Z 4
_cell_length_a 24.5509(6)
_cell_length_b 8.6486(2)
_cell_length_c 17.3592(5)
_cell_measurement_reflns_used 51389
_cell_measurement_temperature 173(2)
_cell_measurement_theta_max 25.03
_cell_measurement_theta_min 1.00
_cell_volume 3685.89(16)
_computing_cell_refinement 'Nonius DENZO'
_computing_data_collection 'Nonius COLLECT'
_computing_data_reduction 'Nonius DENZO'
_computing_molecular_graphics 'Bruker SHELXTL'
_computing_publication_material 'Bruker SHELXTL'
_computing_structure_refinement 'SHELXL-97 (Sheldrick, 1997)'
_computing_structure_solution 'SHELXS-97 (Sheldrick, 1990)'
_diffrn_ambient_temperature 173(2)
_diffrn_measured_fraction_theta_full 0.991
_diffrn_measured_fraction_theta_max 0.991
_diffrn_measurement_device_type 'Nonius KappaCCD'
_diffrn_measurement_method 'phi\omega scans'
_diffrn_radiation_monochromator graphite
_diffrn_radiation_source 'fine-focus sealed tube'
_diffrn_radiation_type MoK\a
_diffrn_radiation_wavelength 0.71073
_diffrn_reflns_av_R_equivalents 0.0546
_diffrn_reflns_av_sigmaI/netI 0.0478
_diffrn_reflns_limit_h_max 29
_diffrn_reflns_limit_h_min -29
_diffrn_reflns_limit_k_max 10
_diffrn_reflns_limit_k_min -10
_diffrn_reflns_limit_l_max 20
_diffrn_reflns_limit_l_min -20
_diffrn_reflns_number 21323
_diffrn_reflns_theta_full 25.03
_diffrn_reflns_theta_max 25.03
_diffrn_reflns_theta_min 2.50
_exptl_absorpt_coefficient_mu 1.885
_exptl_absorpt_correction_T_max 0.946
_exptl_absorpt_correction_T_min 0.897
_exptl_absorpt_correction_type multi-scan
_exptl_absorpt_process_details
;
multi-scan from symmetry-related measurements 
 Sortav (Blessing 1995)
;
_exptl_crystal_colour orange
_exptl_crystal_density_diffrn 1.470
_exptl_crystal_density_method 'not measured'
_exptl_crystal_description block
_exptl_crystal_F_000 1640
_exptl_crystal_size_max 0.20
_exptl_crystal_size_mid 0.08
_exptl_crystal_size_min 0.03
_refine_diff_density_max 0.651
_refine_diff_density_min -0.771
_refine_diff_density_rms 0.085
_refine_ls_abs_structure_details 'Flack H D (1983), Acta Cryst. A39, 876-881'
_refine_ls_abs_structure_Flack 0.01(2)
_refine_ls_extinction_method none
_refine_ls_goodness_of_fit_ref 1.057
_refine_ls_hydrogen_treatment constr
_refine_ls_matrix_type full
_refine_ls_number_parameters 323
_refine_ls_number_reflns 6379
_refine_ls_number_restraints 1
_refine_ls_restrained_S_all 1.057
_refine_ls_R_factor_all 0.0437
_refine_ls_R_factor_gt 0.0336
_refine_ls_shift/su_max 0.002
_refine_ls_shift/su_mean 0.000
_refine_ls_structure_factor_coef Fsqd
_refine_ls_weighting_details 'calc w=1/[\s^2^(Fo^2^)+(0.0229P)^2^+5.3381P] where P=(Fo^2^+2Fc^2^)/3'
_refine_ls_weighting_scheme calc
_refine_ls_wR_factor_gt 0.0699
_refine_ls_wR_factor_ref 0.0741
_reflns_number_gt 5644
_reflns_number_total 6379
_reflns_threshold_expression >2sigma(I)
_cod_data_source_file ic801384c_si_001_3.cif
_cod_data_source_block 3a
_cod_depositor_comments
;
The following automatic conversions were performed:
'_symmetry_cell_setting' value 'Orthorhombic' changed to 'orthorhombic'
according to '/home/saulius/struct/CIF-dictionaries/cif_core.dic'
dictionary named 'cif_core.dic' version 2.4.1 from 2010-06-29.

Automatic conversion script
Id: cif_fix_enum 1527 2010-12-29 10:47:43Z saulius 
;
_cod_database_code 4306559

loop_
_symmetry_equiv_pos_as_xyz
'x, y, z'
'-x, -y, z+1/2'
'x+1/2, -y+1/2, z'
'-x+1/2, y+1/2, z+1/2'

loop_
_atom_site_label
_atom_site_type_symbol
_atom_site_fract_x
_atom_site_fract_y
_atom_site_fract_z
_atom_site_U_iso_or_equiv
_atom_site_adp_type
_atom_site_occupancy
_atom_site_symmetry_multiplicity
_atom_site_calc_flag
_atom_site_refinement_flags
_atom_site_disorder_assembly
_atom_site_disorder_group
Te1 Te 0.891476(14) 0.12165(4) 0.63449(2) 0.03209(10) Uani 1 1 d . . .
Te2 Te 0.840560(14) 0.05115(4) 0.49405(2) 0.03400(10) Uani 1 1 d . . .
P2 P 1.02855(6) 0.12228(17) 0.74283(8) 0.0246(3) Uani 1 1 d . . .
P4 P 0.70226(6) 0.05695(19) 0.38652(9) 0.0332(4) Uani 1 1 d . . .
S1 S 0.96222(6) 0.2093(2) 0.79128(8) 0.0358(4) Uani 1 1 d . . .
P3 P 0.76140(6) 0.23114(17) 0.50430(9) 0.0289(3) Uani 1 1 d . . .
S2 S 0.77021(7) -0.0102(2) 0.33524(10) 0.0503(5) Uani 1 1 d . . .
P1 P 0.98631(6) 0.16099(16) 0.58622(7) 0.0233(3) Uani 1 1 d . . .
N1 N 1.02974(18) 0.1197(5) 0.6500(2) 0.0235(10) Uani 1 1 d . . .
N2 N 0.71008(19) 0.1652(6) 0.4617(3) 0.0299(11) Uani 1 1 d . . .
C10 C 0.9990(2) 0.0360(6) 0.5043(3) 0.0275(12) Uani 1 1 d . . .
H10A H 0.9724 0.0626 0.4627 0.033 Uiso 1 1 calc R . .
C30 C 1.0890(2) 0.2284(7) 0.7722(3) 0.0295(13) Uani 1 1 d . . .
H30A H 1.1213 0.1712 0.7519 0.035 Uiso 1 1 calc R . .
C62 C 0.6982(3) 0.3751(9) 0.6145(4) 0.0506(19) Uani 1 1 d . . .
H62A H 0.6946 0.4042 0.6688 0.076 Uiso 1 1 calc R . .
H62B H 0.6641 0.3284 0.5966 0.076 Uiso 1 1 calc R . .
H62C H 0.7061 0.4675 0.5837 0.076 Uiso 1 1 calc R . .
C11 C 0.9921(3) -0.1339(7) 0.5245(4) 0.0405(16) Uani 1 1 d . . .
H11A H 0.9983 -0.1970 0.4785 0.061 Uiso 1 1 calc R . .
H11B H 0.9551 -0.1517 0.5438 0.061 Uiso 1 1 calc R . .
H11C H 1.0186 -0.1624 0.5643 0.061 Uiso 1 1 calc R . .
C61 C 0.7320(3) 0.1040(9) 0.6458(4) 0.056(2) Uani 1 1 d . . .
H61A H 0.7310 0.1201 0.7017 0.084 Uiso 1 1 calc R . .
H61B H 0.7602 0.0278 0.6332 0.084 Uiso 1 1 calc R . .
H61C H 0.6965 0.0660 0.6282 0.084 Uiso 1 1 calc R . .
C40 C 1.0401(2) -0.0774(6) 0.7751(3) 0.0315(13) Uani 1 1 d . . .
H40A H 1.0460 -0.0747 0.8321 0.038 Uiso 1 1 calc R . .
C31 C 1.0903(3) 0.3924(7) 0.7373(4) 0.0428(16) Uani 1 1 d . . .
H31A H 1.1242 0.4441 0.7523 0.064 Uiso 1 1 calc R . .
H31B H 1.0592 0.4520 0.7565 0.064 Uiso 1 1 calc R . .
H31C H 1.0884 0.3854 0.6810 0.064 Uiso 1 1 calc R . .
C20 C 0.9941(3) 0.3584(6) 0.5519(3) 0.0301(13) Uani 1 1 d . . .
H20A H 1.0340 0.3776 0.5461 0.036 Uiso 1 1 calc R . .
C12 C 1.0567(3) 0.0633(8) 0.4736(3) 0.0397(15) Uani 1 1 d . . .
H12A H 1.0631 -0.0038 0.4290 0.060 Uiso 1 1 calc R . .
H12B H 1.0832 0.0395 0.5140 0.060 Uiso 1 1 calc R . .
H12C H 1.0605 0.1717 0.4581 0.060 Uiso 1 1 calc R . .
C50 C 0.7810(3) 0.4226(7) 0.4668(3) 0.0362(14) Uani 1 1 d . . .
H50A H 0.7465 0.4822 0.4590 0.043 Uiso 1 1 calc R . .
C21 C 0.9726(3) 0.4761(6) 0.6126(4) 0.0390(15) Uani 1 1 d . . .
H21A H 0.9850 0.5803 0.5989 0.058 Uiso 1 1 calc R . .
H21B H 0.9866 0.4485 0.6636 0.058 Uiso 1 1 calc R . .
H21C H 0.9327 0.4736 0.6133 0.058 Uiso 1 1 calc R . .
C32 C 1.0945(3) 0.2359(8) 0.8591(4) 0.0400(15) Uani 1 1 d . . .
H32A H 1.1311 0.2723 0.8726 0.060 Uiso 1 1 calc R . .
H32B H 1.0887 0.1327 0.8810 0.060 Uiso 1 1 calc R . .
H32C H 1.0673 0.3075 0.8800 0.060 Uiso 1 1 calc R . .
C60 C 0.7450(2) 0.2578(8) 0.6054(3) 0.0400(16) Uani 1 1 d . . .
H60A H 0.7779 0.3027 0.6311 0.048 Uiso 1 1 calc R . .
C70 C 0.6566(3) 0.1637(8) 0.3204(4) 0.0439(16) Uani 1 1 d . . .
H70A H 0.6219 0.1843 0.3488 0.053 Uiso 1 1 calc R . .
C22 C 0.9678(3) 0.3895(8) 0.4727(3) 0.0400(15) Uani 1 1 d . . .
H22A H 0.9738 0.4976 0.4581 0.060 Uiso 1 1 calc R . .
H22B H 0.9286 0.3691 0.4756 0.060 Uiso 1 1 calc R . .
H22C H 0.9843 0.3215 0.4340 0.060 Uiso 1 1 calc R . .
C41 C 0.9903(3) -0.1786(8) 0.7597(4) 0.0391(15) Uani 1 1 d . . .
H41A H 0.9958 -0.2807 0.7829 0.059 Uiso 1 1 calc R . .
H41B H 0.9851 -0.1898 0.7040 0.059 Uiso 1 1 calc R . .
H41C H 0.9579 -0.1301 0.7824 0.059 Uiso 1 1 calc R . .
C51 C 0.8086(3) 0.4099(8) 0.3879(4) 0.0473(17) Uani 1 1 d . . .
H51A H 0.8085 0.5114 0.3628 0.071 Uiso 1 1 calc R . .
H51B H 0.7886 0.3358 0.3559 0.071 Uiso 1 1 calc R . .
H51C H 0.8462 0.3744 0.3945 0.071 Uiso 1 1 calc R . .
C42 C 1.0913(3) -0.1485(8) 0.7381(5) 0.0496(18) Uani 1 1 d . . .
H42A H 1.0949 -0.2565 0.7544 0.074 Uiso 1 1 calc R . .
H42B H 1.1235 -0.0903 0.7545 0.074 Uiso 1 1 calc R . .
H42C H 1.0881 -0.1439 0.6819 0.074 Uiso 1 1 calc R . .
C80 C 0.6618(3) -0.1120(8) 0.4172(5) 0.0519(18) Uani 1 1 d . . .
H80A H 0.6517 -0.1727 0.3702 0.062 Uiso 1 1 calc R . .
C52 C 0.8160(3) 0.5161(8) 0.5224(4) 0.0490(18) Uani 1 1 d . . .
H52A H 0.8260 0.6146 0.4984 0.073 Uiso 1 1 calc R . .
H52B H 0.8490 0.4578 0.5348 0.073 Uiso 1 1 calc R . .
H52C H 0.7954 0.5359 0.5697 0.073 Uiso 1 1 calc R . .
C81 C 0.6098(3) -0.0643(10) 0.4576(5) 0.063(2) Uani 1 1 d . . .
H81A H 0.5869 -0.1556 0.4663 0.095 Uiso 1 1 calc R . .
H81B H 0.5900 0.0102 0.4256 0.095 Uiso 1 1 calc R . .
H81C H 0.6187 -0.0165 0.5072 0.095 Uiso 1 1 calc R . .
C71 C 0.6424(4) 0.0672(11) 0.2501(5) 0.068(2) Uani 1 1 d . . .
H71A H 0.6185 0.1268 0.2160 0.102 Uiso 1 1 calc R . .
H71B H 0.6237 -0.0274 0.2665 0.102 Uiso 1 1 calc R . .
H71C H 0.6758 0.0399 0.2224 0.102 Uiso 1 1 calc R . .
C72 C 0.6805(4) 0.3175(10) 0.2986(6) 0.080(3) Uani 1 1 d . . .
H72A H 0.6537 0.3764 0.2686 0.119 Uiso 1 1 calc R . .
H72B H 0.7133 0.3014 0.2675 0.119 Uiso 1 1 calc R . .
H72C H 0.6899 0.3750 0.3453 0.119 Uiso 1 1 calc R . .
C82 C 0.6956(4) -0.2158(9) 0.4698(7) 0.083(3) Uani 1 1 d . . .
H82A H 0.6745 -0.3081 0.4833 0.124 Uiso 1 1 calc R . .
H82B H 0.7050 -0.1591 0.5169 0.124 Uiso 1 1 calc R . .
H82C H 0.7291 -0.2467 0.4432 0.124 Uiso 1 1 calc R . .

loop_
_atom_site_aniso_label
_atom_site_aniso_U_11
_atom_site_aniso_U_22
_atom_site_aniso_U_33
_atom_site_aniso_U_23
_atom_site_aniso_U_13
_atom_site_aniso_U_12
Te1 0.02427(17) 0.0405(2) 0.03152(17) 0.0056(2) 0.00204(18) -0.00020(16)
Te2 0.02471(18) 0.0357(2) 0.0416(2) -0.0067(2) -0.00169(19) 0.00343(16)
P2 0.0258(8) 0.0270(7) 0.0210(7) 0.0010(6) -0.0007(6) 0.0008(6)
P4 0.0264(8) 0.0382(9) 0.0349(8) -0.0068(7) -0.0025(7) -0.0003(7)
S1 0.0312(8) 0.0474(9) 0.0289(7) 0.0021(7) 0.0043(6) 0.0063(7)
P3 0.0249(7) 0.0332(7) 0.0285(7) 0.0003(7) -0.0003(6) 0.0008(6)
S2 0.0304(9) 0.0723(12) 0.0482(10) -0.0249(9) 0.0032(7) 0.0021(8)
P1 0.0246(7) 0.0250(7) 0.0203(7) 0.0011(6) -0.0003(5) -0.0003(6)
N1 0.023(2) 0.030(2) 0.016(2) 0.000(2) -0.0003(17) 0.0019(19)
N2 0.025(3) 0.035(3) 0.030(2) -0.005(2) -0.0001(19) -0.003(2)
C10 0.030(3) 0.030(3) 0.022(3) -0.003(3) -0.011(2) 0.000(2)
C30 0.032(3) 0.029(3) 0.028(3) -0.003(3) -0.004(2) 0.002(3)
C62 0.035(4) 0.073(5) 0.044(4) -0.008(4) 0.007(3) 0.018(3)
C11 0.050(4) 0.028(3) 0.043(4) -0.009(3) -0.004(3) 0.007(3)
C61 0.042(4) 0.081(5) 0.045(4) 0.016(4) 0.010(3) 0.002(4)
C40 0.041(4) 0.027(3) 0.026(3) 0.003(3) -0.011(3) -0.004(3)
C31 0.046(4) 0.033(3) 0.050(4) 0.008(3) -0.006(3) -0.011(3)
C20 0.038(3) 0.026(3) 0.026(3) 0.006(3) 0.001(2) -0.002(3)
C12 0.033(3) 0.056(4) 0.030(3) -0.012(3) 0.007(2) 0.008(3)
C50 0.034(3) 0.039(3) 0.035(3) 0.002(3) -0.002(3) 0.004(3)
C21 0.055(4) 0.023(3) 0.039(3) 0.004(3) -0.002(3) 0.013(3)
C32 0.044(4) 0.041(4) 0.036(3) -0.004(3) -0.011(3) -0.006(3)
C60 0.028(3) 0.064(4) 0.027(3) -0.002(3) 0.000(2) 0.005(3)
C70 0.037(4) 0.057(4) 0.038(3) -0.002(3) -0.013(3) -0.002(3)
C22 0.044(4) 0.042(4) 0.033(3) 0.015(3) -0.004(3) -0.002(3)
C41 0.045(4) 0.034(3) 0.038(3) -0.002(3) -0.001(3) -0.007(3)
C51 0.051(4) 0.051(4) 0.040(4) 0.011(3) -0.002(3) -0.018(3)
C42 0.044(4) 0.032(4) 0.073(5) 0.001(3) -0.009(4) 0.010(3)
C80 0.039(4) 0.045(4) 0.072(5) -0.008(4) 0.013(4) -0.004(3)
C52 0.051(4) 0.043(4) 0.053(4) -0.002(3) -0.012(3) -0.011(3)
C81 0.041(4) 0.060(5) 0.089(6) -0.005(5) 0.017(4) -0.010(4)
C71 0.062(5) 0.086(6) 0.055(5) -0.017(5) -0.025(4) 0.011(5)
C72 0.075(6) 0.070(6) 0.094(7) 0.042(5) -0.042(5) -0.018(5)
C82 0.057(5) 0.051(5) 0.141(10) 0.025(6) -0.003(5) 0.004(4)

loop_
_atom_type_symbol
_atom_type_description
_atom_type_scat_dispersion_real
_atom_type_scat_dispersion_imag
_atom_type_scat_source
C C 0.0033 0.0016 'International Tables Vol C Tables 4.2.6.8 and 6.1.1.4'
H H 0.0000 0.0000 'International Tables Vol C Tables 4.2.6.8 and 6.1.1.4'
N N 0.0061 0.0033 'International Tables Vol C Tables 4.2.6.8 and 6.1.1.4'
P P 0.1023 0.0942 'International Tables Vol C Tables 4.2.6.8 and 6.1.1.4'
S S 0.1246 0.1234 'International Tables Vol C Tables 4.2.6.8 and 6.1.1.4'
Te Te -0.5308 1.6751 'International Tables Vol C Tables 4.2.6.8 and 6.1.1.4'

loop_
_geom_angle_atom_site_label_1
_geom_angle_atom_site_label_2
_geom_angle_atom_site_label_3
_geom_angle
_geom_angle_site_symmetry_1
_geom_angle_site_symmetry_3
_geom_angle_publ_flag
P1 Te1 Te2 98.82(4) . . ?
P3 Te2 Te1 98.59(4) . . ?
N1 P2 C30 105.8(3) . . ?
N1 P2 C40 106.8(2) . . ?
C30 P2 C40 105.3(3) . . ?
N1 P2 S1 116.40(18) . . ?
C30 P2 S1 111.1(2) . . ?
C40 P2 S1 110.7(2) . . ?
N2 P4 C80 106.8(3) . . ?
N2 P4 C70 106.5(3) . . ?
C80 P4 C70 104.3(3) . . ?
N2 P4 S2 115.65(19) . . ?
C80 P4 S2 110.6(2) . . ?
C70 P4 S2 112.2(2) . . ?
N2 P3 C60 108.9(3) . . ?
N2 P3 C50 111.7(3) . . ?
C60 P3 C50 106.6(3) . . ?
N2 P3 Te2 111.42(19) . . ?
C60 P3 Te2 108.7(2) . . ?
C50 P3 Te2 109.4(2) . . ?
N1 P1 C10 107.4(2) . . ?
N1 P1 C20 111.8(3) . . ?
C10 P1 C20 106.6(3) . . ?
N1 P1 Te1 111.33(17) . . ?
C10 P1 Te1 109.97(18) . . ?
C20 P1 Te1 109.6(2) . . ?
P1 N1 P2 133.3(3) . . ?
P3 N2 P4 133.3(3) . . ?
C11 C10 C12 109.3(5) . . ?
C11 C10 P1 112.1(4) . . ?
C12 C10 P1 109.8(4) . . ?
C32 C30 C31 110.5(5) . . ?
C32 C30 P2 112.0(4) . . ?
C31 C30 P2 111.8(4) . . ?
C41 C40 C42 110.6(5) . . ?
C41 C40 P2 111.2(4) . . ?
C42 C40 P2 112.0(4) . . ?
C22 C20 C21 110.4(5) . . ?
C22 C20 P1 114.3(4) . . ?
C21 C20 P1 110.9(4) . . ?
C52 C50 C51 110.8(5) . . ?
C52 C50 P3 113.6(4) . . ?
C51 C50 P3 111.5(4) . . ?
C61 C60 C62 111.6(5) . . ?
C61 C60 P3 112.1(5) . . ?
C62 C60 P3 110.3(4) . . ?
C72 C70 C71 112.0(7) . . ?
C72 C70 P4 111.2(5) . . ?
C71 C70 P4 111.3(5) . . ?
C81 C80 C82 109.9(7) . . ?
C81 C80 P4 111.8(5) . . ?
C82 C80 P4 110.2(5) . . ?

loop_
_geom_bond_atom_site_label_1
_geom_bond_atom_site_label_2
_geom_bond_distance
_geom_bond_site_symmetry_2
_geom_bond_publ_flag
Te1 P1 2.4977(15) . ?
Te1 Te2 2.8067(7) . ?
Te2 P3 2.4963(15) . ?
P2 N1 1.612(4) . ?
P2 C30 1.817(6) . ?
P2 C40 1.837(6) . ?
P2 S1 1.981(2) . ?
P4 N2 1.617(5) . ?
P4 C80 1.846(7) . ?
P4 C70 1.851(7) . ?
P4 S2 1.978(2) . ?
P3 N2 1.569(5) . ?
P3 C60 1.816(6) . ?
P3 C50 1.843(6) . ?
P1 N1 1.578(4) . ?
P1 C10 1.813(6) . ?
P1 C20 1.818(6) . ?
C10 C11 1.520(8) . ?
C10 C12 1.532(8) . ?
C30 C32 1.516(8) . ?
C30 C31 1.543(8) . ?
C62 C60 1.541(9) . ?
C61 C60 1.537(10) . ?
C40 C41 1.527(9) . ?
C40 C42 1.541(9) . ?
C20 C22 1.542(8) . ?
C20 C21 1.557(8) . ?
C50 C52 1.523(9) . ?
C50 C51 1.532(9) . ?
C70 C72 1.502(10) . ?
C70 C71 1.519(10) . ?
C80 C81 1.515(10) . ?
C80 C82 1.527(11) . ?

loop_
_geom_torsion_atom_site_label_1
_geom_torsion_atom_site_label_2
_geom_torsion_atom_site_label_3
_geom_torsion_atom_site_label_4
_geom_torsion
_geom_torsion_site_symmetry_1
_geom_torsion_site_symmetry_2
_geom_torsion_site_symmetry_3
_geom_torsion_site_symmetry_4
_geom_torsion_publ_flag
P1 Te1 Te2 P3 -131.06(5) . . . . ?
Te1 Te2 P3 N2 -149.36(19) . . . . ?
Te1 Te2 P3 C60 -29.3(2) . . . . ?
Te1 Te2 P3 C50 86.7(2) . . . . ?
Te2 Te1 P1 N1 -151.04(18) . . . . ?
Te2 Te1 P1 C10 -32.08(19) . . . . ?
Te2 Te1 P1 C20 84.73(19) . . . . ?
C10 P1 N1 P2 -148.2(4) . . . . ?
C20 P1 N1 P2 95.2(4) . . . . ?
Te1 P1 N1 P2 -27.7(4) . . . . ?
C30 P2 N1 P1 -129.7(4) . . . . ?
C40 P2 N1 P1 118.5(4) . . . . ?
S1 P2 N1 P1 -5.8(5) . . . . ?
C60 P3 N2 P4 -151.5(4) . . . . ?
C50 P3 N2 P4 91.1(5) . . . . ?
Te2 P3 N2 P4 -31.6(5) . . . . ?
C80 P4 N2 P3 123.6(5) . . . . ?
C70 P4 N2 P3 -125.3(5) . . . . ?
S2 P4 N2 P3 0.1(5) . . . . ?
N1 P1 C10 C11 61.7(5) . . . . ?
C20 P1 C10 C11 -178.3(4) . . . . ?
Te1 P1 C10 C11 -59.6(4) . . . . ?
N1 P1 C10 C12 -60.1(5) . . . . ?
C20 P1 C10 C12 59.9(5) . . . . ?
Te1 P1 C10 C12 178.6(3) . . . . ?
N1 P2 C30 C32 -178.1(4) . . . . ?
C40 P2 C30 C32 -65.2(5) . . . . ?
S1 P2 C30 C32 54.7(5) . . . . ?
N1 P2 C30 C31 57.4(5) . . . . ?
C40 P2 C30 C31 170.3(4) . . . . ?
S1 P2 C30 C31 -69.8(4) . . . . ?
N1 P2 C40 C41 -72.2(5) . . . . ?
C30 P2 C40 C41 175.6(4) . . . . ?
S1 P2 C40 C41 55.4(5) . . . . ?
N1 P2 C40 C42 52.1(5) . . . . ?
C30 P2 C40 C42 -60.1(5) . . . . ?
S1 P2 C40 C42 179.8(4) . . . . ?
N1 P1 C20 C22 159.8(4) . . . . ?
C10 P1 C20 C22 42.7(5) . . . . ?
Te1 P1 C20 C22 -76.2(4) . . . . ?
N1 P1 C20 C21 -74.6(5) . . . . ?
C10 P1 C20 C21 168.3(4) . . . . ?
Te1 P1 C20 C21 49.3(5) . . . . ?
N2 P3 C50 C52 159.3(5) . . . . ?
C60 P3 C50 C52 40.4(5) . . . . ?
Te2 P3 C50 C52 -76.9(5) . . . . ?
N2 P3 C50 C51 -74.7(5) . . . . ?
C60 P3 C50 C51 166.5(4) . . . . ?
Te2 P3 C50 C51 49.2(5) . . . . ?
N2 P3 C60 C61 63.6(5) . . . . ?
C50 P3 C60 C61 -175.7(5) . . . . ?
Te2 P3 C60 C61 -57.9(5) . . . . ?
N2 P3 C60 C62 -61.4(5) . . . . ?
C50 P3 C60 C62 59.2(5) . . . . ?
Te2 P3 C60 C62 177.0(4) . . . . ?
N2 P4 C70 C72 59.1(7) . . . . ?
C80 P4 C70 C72 171.9(6) . . . . ?
S2 P4 C70 C72 -68.3(6) . . . . ?
N2 P4 C70 C71 -175.2(5) . . . . ?
C80 P4 C70 C71 -62.4(6) . . . . ?
S2 P4 C70 C71 57.3(6) . . . . ?
N2 P4 C80 C81 52.6(7) . . . . ?
C70 P4 C80 C81 -59.9(7) . . . . ?
S2 P4 C80 C81 179.2(5) . . . . ?
N2 P4 C80 C82 -70.0(6) . . . . ?
C70 P4 C80 C82 177.5(6) . . . . ?
S2 P4 C80 C82 56.6(6) . . . . ?

loop_
_cod_related_entry_id
_cod_related_entry_database
_cod_related_entry_code
1 ChemSpider 30660826
